data_7231015
loop_
_publ_author_name
'Clulow, Rebecca'
'Lightfoot, Philip'

_publ_section_title
;
 New sarcosine--metal halide complexes related to ferroelectric TSCC
;
_journal_issue 28
_journal_name_full CrystEngComm
_journal_page_first 4012
_journal_paper_doi 10.1039/C8CE00719E
_journal_volume 20
_journal_year 2018
_chemical_formula_moiety 'C9 H21 N3 O6 Sr, 2(Cl)'
_chemical_formula_sum 'C9 H21 Cl2 N3 O6 Sr'
_chemical_formula_weight 425.81
_space_group_crystal_system monoclinic
_space_group_IT_number 14
_space_group_name_Hall '-P 2yab'
_space_group_name_H-M_alt 'P 1 21/a 1'
_symmetry_space_group_name_Hall '-P 2yab'
_symmetry_space_group_name_H-M 'P 1 21/a 1'
_atom_sites_solution_hydrogens difmap
_audit_creation_method SHELXL-2014/7
_audit_update_record
;
2018-05-03 deposited with the CCDC.
2018-06-25 downloaded from the CCDC.
;
_cell_angle_alpha 90
_cell_angle_beta 91.867(6)
_cell_angle_gamma 90
_cell_formula_units_Z 4
_cell_length_a 8.7535(6)
_cell_length_b 10.3752(7)
_cell_length_c 17.8337(13)
_cell_measurement_reflns_used 906
_cell_measurement_temperature 173(2)
_cell_measurement_theta_max 27.5
_cell_measurement_theta_min 2.0
_cell_volume 1618.8(2)
_computing_structure_refinement 'SHELXL-2014/7 (Sheldrick, 2014)'
_diffrn_ambient_temperature 173(2)
_diffrn_detector_area_resol_mean 13.6612
_diffrn_measured_fraction_theta_full 1.000
_diffrn_measured_fraction_theta_max 0.999
_diffrn_measurement_device_type 'Rigaku Mercury2 (2x2 bin mode)'
_diffrn_measurement_method 'profile data from \w-scans'
_diffrn_radiation_type MoK\a
_diffrn_radiation_wavelength 0.71075
_diffrn_reflns_av_R_equivalents 0.0856
_diffrn_reflns_av_unetI/netI 0.0642
_diffrn_reflns_Laue_measured_fraction_full 1.000
_diffrn_reflns_Laue_measured_fraction_max 0.999
_diffrn_reflns_limit_h_max 11
_diffrn_reflns_limit_h_min -11
_diffrn_reflns_limit_k_max 13
_diffrn_reflns_limit_k_min -13
_diffrn_reflns_limit_l_max 23
_diffrn_reflns_limit_l_min -23
_diffrn_reflns_number 16382
_diffrn_reflns_point_group_measured_fraction_full 1.000
_diffrn_reflns_point_group_measured_fraction_max 0.999
_diffrn_reflns_theta_full 25.242
_diffrn_reflns_theta_max 27.506
_diffrn_reflns_theta_min 2.271
_diffrn_source 'Sealed Tube'
_exptl_absorpt_coefficient_mu 3.688
_exptl_absorpt_correction_T_max 1.000
_exptl_absorpt_correction_T_min 0.860
_exptl_absorpt_correction_type multi-scan
_exptl_absorpt_process_details
'The program SADABS-2008/1 - G.M. Sheldrick was used to apply a multi-scan absorption correction.'
_exptl_crystal_colour colourless
_exptl_crystal_density_diffrn 1.747
_exptl_crystal_description block
_exptl_crystal_F_000 864
_exptl_crystal_size_max 0.20
_exptl_crystal_size_mid 0.08
_exptl_crystal_size_min 0.04
_refine_diff_density_max 0.840
_refine_diff_density_min -0.483
_refine_diff_density_rms 0.114
_refine_ls_extinction_method none
_refine_ls_goodness_of_fit_ref 0.823
_refine_ls_hydrogen_treatment refall
_refine_ls_matrix_type full
_refine_ls_number_parameters 274
_refine_ls_number_reflns 3726
_refine_ls_number_restraints 0
_refine_ls_restrained_S_all 0.823
_refine_ls_R_factor_all 0.0768
_refine_ls_R_factor_gt 0.0390
_refine_ls_shift/su_max 0.000
_refine_ls_shift/su_mean 0.000
_refine_ls_structure_factor_coef Fsqd
_refine_ls_weighting_details 'w=1/[\s^2^(Fo^2^)+(0.1000P)^2^] where P=(Fo^2^+2Fc^2^)/3'
_refine_ls_weighting_scheme calc
_refine_ls_wR_factor_gt 0.1001
_refine_ls_wR_factor_ref 0.1262
_reflns_Friedel_coverage 0.000
_reflns_number_gt 2620
_reflns_number_total 3726
_reflns_threshold_expression 'I > 2\s(I)'
_cod_data_source_file c8ce00719e2.cif
_cod_data_source_block shelx_CCDC12
_cod_depositor_comments
;
The following automatic conversions were performed:

'_space_group_crystal_system' value 'Monoclinic' changed to
'monoclinic' according to
/home/data/users/saulius/crontab/automatic-downloads/rss-feeds/RSC/lib/dictionaries/cif_core.dic
dictionary named 'cif_core.dic' version 2.4.2 from 2011-04-26.

Automatic conversion script
Id: cif_fix_values 4973 2017-02-22 13:04:09Z antanas 

 Adding full bibliography for 7231003--7231021.cif.
;
_cod_database_code 7231015
_shelx_shelxl_version_number 2014/7
_shelx_space_group_comment
;
The symmetry employed for this shelxl refinement is uniquely defined
by the following loop, which should always be used as a source of
symmetry information in preference to the above space-group names.
They are only intended as comments.
;

loop_
_space_group_symop_operation_xyz
'x, y, z'
'-x+1/2, y+1/2, -z'
'-x, -y, -z'
'x-1/2, -y-1/2, z'

loop_
_atom_site_label
_atom_site_type_symbol
_atom_site_fract_x
_atom_site_fract_y
_atom_site_fract_z
_atom_site_U_iso_or_equiv
_atom_site_adp_type
_atom_site_occupancy
_atom_site_site_symmetry_order
_atom_site_calc_flag
Sr1 Sr 0.03099(4) 0.23953(3) 0.24534(2) 0.01241(14) Uani 1 1 d
Cl1A Cl 0.49250(13) -0.28542(11) 0.41320(6) 0.0236(3) Uani 1 1 d
Cl1B Cl 0.49550(13) -0.22258(11) 0.08388(6) 0.0228(3) Uani 1 1 d
O1 O -0.0517(4) 0.0028(3) 0.2247(2) 0.0272(8) Uani 1 1 d
O2 O -0.2700(5) 0.0887(4) 0.2603(2) 0.0367(10) Uani 1 1 d
C1 C -0.1870(6) -0.0049(4) 0.2451(2) 0.0192(10) Uani 1 1 d
C2 C -0.2595(6) -0.1368(5) 0.2496(3) 0.0194(10) Uani 1 1 d
N1 N -0.1421(4) -0.2399(3) 0.2471(2) 0.0174(8) Uani 1 1 d
C3 C -0.2103(7) -0.3699(5) 0.2506(3) 0.0305(12) Uani 1 1 d
O3A O 0.1419(4) 0.1311(3) 0.36459(18) 0.0259(8) Uani 1 1 d
O4A O 0.3897(4) 0.1478(4) 0.3405(2) 0.0360(9) Uani 1 1 d
C4A C 0.2806(6) 0.1149(4) 0.3788(2) 0.0194(10) Uani 1 1 d
C5A C 0.3276(5) 0.0455(4) 0.4508(2) 0.0165(9) Uani 1 1 d
N2A N 0.1942(5) 0.0022(4) 0.4937(2) 0.0166(8) Uani 1 1 d
C6A C 0.2384(7) -0.0759(6) 0.5596(3) 0.0328(13) Uani 1 1 d
O3B O 0.2682(4) 0.1744(3) 0.17667(17) 0.0223(7) Uani 1 1 d
O4B O 0.4702(4) 0.1329(4) 0.10954(19) 0.0273(8) Uani 1 1 d
C4B C 0.3316(5) 0.1290(4) 0.1204(2) 0.0165(9) Uani 1 1 d
C5B C 0.2216(5) 0.0677(5) 0.0619(3) 0.0184(9) Uani 1 1 d
N2B N 0.3052(5) 0.0053(4) 0.0007(2) 0.0165(8) Uani 1 1 d
C6B C 0.1988(6) -0.0551(5) -0.0558(3) 0.0232(11) Uani 1 1 d
H1A H -0.316(7) -0.146(5) 0.294(3) 0.034(15) Uiso 1 1 d
H1B H -0.328(7) -0.149(6) 0.206(4) 0.045(18) Uiso 1 1 d
H2A H -0.071(5) -0.222(4) 0.289(3) 0.008(11) Uiso 1 1 d
H2B H -0.094(6) -0.229(5) 0.206(3) 0.023(14) Uiso 1 1 d
H3A H -0.284(7) -0.365(6) 0.293(4) 0.048(18) Uiso 1 1 d
H3B H -0.283(7) -0.374(6) 0.210(4) 0.041(17) Uiso 1 1 d
H4 H -0.129(8) -0.429(6) 0.241(4) 0.049(19) Uiso 1 1 d
H5A H 0.382(5) -0.040(4) 0.437(2) 0.011(11) Uiso 1 1 d
H6A H 0.391(5) 0.102(4) 0.486(3) 0.013(12) Uiso 1 1 d
H7A H 0.128(6) -0.050(5) 0.462(3) 0.018(13) Uiso 1 1 d
H8A H 0.140(7) 0.064(6) 0.508(3) 0.035(17) Uiso 1 1 d
H9A H 0.296(6) -0.150(5) 0.541(3) 0.019(13) Uiso 1 1 d
H10A H 0.299(7) -0.039(6) 0.588(3) 0.028(17) Uiso 1 1 d
H11A H 0.140(7) -0.091(6) 0.588(4) 0.051(19) Uiso 1 1 d
H5B H 0.159(6) -0.009(5) 0.084(3) 0.034(15) Uiso 1 1 d
H6B H 0.154(6) 0.139(5) 0.041(3) 0.028(14) Uiso 1 1 d
H7B H 0.368(6) -0.052(6) 0.015(3) 0.030(16) Uiso 1 1 d
H8B H 0.370(8) 0.069(7) -0.019(4) 0.06(2) Uiso 1 1 d
H9B H 0.137(7) -0.120(6) -0.030(3) 0.037(16) Uiso 1 1 d
H10B H 0.137(7) 0.008(6) -0.075(3) 0.040(17) Uiso 1 1 d
H11B H 0.248(6) -0.082(5) -0.090(3) 0.025(15) Uiso 1 1 d

loop_
_atom_site_aniso_label
_atom_site_aniso_U_11
_atom_site_aniso_U_22
_atom_site_aniso_U_33
_atom_site_aniso_U_23
_atom_site_aniso_U_13
_atom_site_aniso_U_12
Sr1 0.0146(2) 0.0113(2) 0.0114(2) 0.00003(15) 0.00090(13) -0.00025(16)
Cl1A 0.0278(6) 0.0221(6) 0.0207(6) 0.0017(4) -0.0017(5) 0.0017(4)
Cl1B 0.0251(6) 0.0238(5) 0.0195(6) 0.0023(4) 0.0010(4) -0.0025(4)
O1 0.027(2) 0.0191(17) 0.035(2) 0.0017(14) -0.0048(16) -0.0094(14)
O2 0.058(3) 0.0229(19) 0.029(2) 0.0026(15) 0.0007(19) 0.0239(17)
C1 0.034(3) 0.011(2) 0.012(2) 0.0010(16) -0.0021(19) 0.0033(19)
C2 0.021(2) 0.017(2) 0.020(2) -0.0033(18) -0.001(2) 0.0030(18)
N1 0.0191(19) 0.0149(18) 0.0182(19) -0.0035(15) 0.0014(16) -0.0004(15)
C3 0.041(3) 0.014(2) 0.037(3) -0.006(2) 0.004(3) -0.006(2)
O3A 0.030(2) 0.0270(18) 0.0198(18) 0.0051(14) -0.0064(14) 0.0023(15)
O4A 0.043(2) 0.042(2) 0.0230(19) 0.0106(16) 0.0085(17) -0.0155(18)
C4A 0.031(3) 0.014(2) 0.014(2) 0.0008(16) 0.0014(19) -0.0062(19)
C5A 0.017(2) 0.022(2) 0.010(2) 0.0014(17) 0.0000(17) -0.0006(18)
N2A 0.0182(18) 0.0172(19) 0.0144(19) 0.0010(15) -0.0004(15) -0.0033(16)
C6A 0.037(3) 0.042(3) 0.020(3) 0.015(2) -0.001(3) 0.001(3)
O3B 0.0189(17) 0.0288(18) 0.0191(17) -0.0057(14) 0.0017(13) 0.0016(14)
O4B 0.0158(17) 0.043(2) 0.0234(18) -0.0114(15) 0.0007(14) -0.0044(15)
C4B 0.019(2) 0.014(2) 0.017(2) -0.0003(17) 0.0006(18) 0.0020(17)
C5B 0.017(2) 0.024(2) 0.015(2) -0.0027(18) -0.0005(17) -0.0008(19)
N2B 0.0145(17) 0.019(2) 0.0157(19) -0.0002(15) -0.0015(15) 0.0019(16)
C6B 0.020(3) 0.028(3) 0.021(3) -0.011(2) -0.004(2) 0.002(2)

loop_
_atom_type_symbol
_atom_type_description
_atom_type_scat_dispersion_real
_atom_type_scat_dispersion_imag
_atom_type_scat_source
Sr Sr -1.5307 3.2498 'International Tables Vol C Tables 4.2.6.8 and 6.1.1.4'
Cl Cl 0.1484 0.1585 'International Tables Vol C Tables 4.2.6.8 and 6.1.1.4'
C C 0.0033 0.0016 'International Tables Vol C Tables 4.2.6.8 and 6.1.1.4'
N N 0.0061 0.0033 'International Tables Vol C Tables 4.2.6.8 and 6.1.1.4'
O O 0.0106 0.0060 'International Tables Vol C Tables 4.2.6.8 and 6.1.1.4'
H H 0.0000 0.0000 'International Tables Vol C Tables 4.2.6.8 and 6.1.1.4'

loop_
_geom_angle_atom_site_label_1
_geom_angle_atom_site_label_2
_geom_angle_atom_site_label_3
_geom_angle
_geom_angle_site_symmetry_1
_geom_angle_site_symmetry_3
O4A Sr1 O2 87.19(14) 4_565 4_665
O4A Sr1 O3B 155.23(12) 4_565 .
O2 Sr1 O3B 70.32(12) 4_665 .
O4A Sr1 O3A 79.62(12) 4_565 .
O2 Sr1 O3A 88.88(12) 4_665 .
O3B Sr1 O3A 89.41(11) . .
O4A Sr1 O1 114.22(13) 4_565 .
O2 Sr1 O1 152.11(13) 4_665 .
O3B Sr1 O1 84.71(11) . .
O3A Sr1 O1 78.37(11) . .
O4A Sr1 O3B 73.42(11) 4_565 4_565
O2 Sr1 O3B 112.95(12) 4_665 4_565
O3B Sr1 O3B 124.30(12) . 4_565
O3A Sr1 O3B 143.86(10) . 4_565
O1 Sr1 O3B 91.09(10) . 4_565
O4A Sr1 O4B 106.87(12) 4_565 4_565
O2 Sr1 O4B 82.39(11) 4_665 4_565
O3B Sr1 O4B 81.01(10) . 4_565
O3A Sr1 O4B 168.76(11) . 4_565
O1 Sr1 O4B 106.37(11) . 4_565
O3B Sr1 O4B 47.19(9) 4_565 4_565
O4A Sr1 O2 74.21(12) 4_565 .
O2 Sr1 O2 161.20(12) 4_665 .
O3B Sr1 O2 128.47(10) . .
O3A Sr1 O2 90.40(10) . .
O1 Sr1 O2 45.07(10) . .
O3B Sr1 O2 59.57(9) 4_565 .
O4B Sr1 O2 100.15(10) 4_565 .
O4A Sr1 C4B 90.16(12) 4_565 4_565
O2 Sr1 C4B 97.89(12) 4_665 4_565
O3B Sr1 C4B 102.76(11) . 4_565
O3A Sr1 C4B 167.48(11) . 4_565
O1 Sr1 C4B 99.62(11) . 4_565
O3B Sr1 C4B 23.73(10) 4_565 4_565
O4B Sr1 C4B 23.46(10) 4_565 4_565
O2 Sr1 C4B 79.80(10) . 4_565
O4A Sr1 C1 93.76(13) 4_565 .
O2 Sr1 C1 170.57(12) 4_665 .
O3B Sr1 C1 106.75(11) . .
O3A Sr1 C1 82.07(11) . .
O1 Sr1 C1 22.27(11) . .
O3B Sr1 C1 76.25(11) 4_565 .
O4B Sr1 C1 106.24(11) 4_565 .
O2 Sr1 C1 22.95(10) . .
C4B Sr1 C1 91.50(11) 4_565 .
O4A Sr1 Sr1 120.45(10) 4_565 4_665
O2 Sr1 Sr1 43.32(10) 4_665 4_665
O3B Sr1 Sr1 34.90(7) . 4_665
O3A Sr1 Sr1 70.80(8) . 4_665
O1 Sr1 Sr1 108.80(8) . 4_665
O3B Sr1 Sr1 144.42(7) 4_565 4_665
O4B Sr1 Sr1 97.97(7) 4_565 4_665
O2 Sr1 Sr1 151.81(6) . 4_665
C4B Sr1 Sr1 121.13(8) 4_565 4_665
C1 Sr1 Sr1 129.80(8) . 4_665
O4A Sr1 Sr1 56.32(9) 4_565 4_565
O2 Sr1 Sr1 131.06(10) 4_665 4_565
O3B Sr1 Sr1 147.85(7) . 4_565
O3A Sr1 Sr1 111.86(8) . 4_565
O1 Sr1 Sr1 76.82(8) . 4_565
O3B Sr1 Sr1 32.23(6) 4_565 4_565
O4B Sr1 Sr1 79.31(7) 4_565 4_565
O2 Sr1 Sr1 33.79(6) . 4_565
C4B Sr1 Sr1 55.90(8) 4_565 4_565
C1 Sr1 Sr1 55.89(8) . 4_565
Sr1 Sr1 Sr1 174.314(18) 4_665 4_565
C1 O1 Sr1 106.4(3) . .
C1 O2 Sr1 160.0(3) . 4_565
C1 O2 Sr1 82.6(3) . .
Sr1 O2 Sr1 102.89(13) 4_565 .
O2 C1 O1 125.2(4) . .
O2 C1 C2 116.4(4) . .
O1 C1 C2 118.4(4) . .
O2 C1 Sr1 74.5(3) . .
O1 C1 Sr1 51.3(2) . .
C2 C1 Sr1 167.6(3) . .
N1 C2 C1 111.0(4) . .
C3 N1 C2 112.1(4) . .
C4A O3A Sr1 124.6(3) . .
C4A O4A Sr1 159.3(4) . 4_665
O4A C4A O3A 127.9(4) . .
O4A C4A C5A 113.9(4) . .
O3A C4A C5A 118.2(4) . .
N2A C5A C4A 112.5(4) . .
C6A N2A C5A 112.8(4) . .
C4B O3B Sr1 151.2(3) . .
C4B O3B Sr1 95.4(3) . 4_665
Sr1 O3B Sr1 112.87(11) . 4_665
C4B O4B Sr1 92.3(3) . 4_665
O4B C4B O3B 125.1(4) . .
O4B C4B C5B 120.3(4) . .
O3B C4B C5B 114.6(4) . .
O4B C4B Sr1 64.3(2) . 4_665
O3B C4B Sr1 60.9(2) . 4_665
C5B C4B Sr1 175.4(3) . 4_665
N2B C5B C4B 111.6(4) . .
C5B N2B C6B 111.6(4) . .

loop_
_geom_bond_atom_site_label_1
_geom_bond_atom_site_label_2
_geom_bond_distance
_geom_bond_site_symmetry_2
Sr1 O4A 2.431(3) 4_565
Sr1 O2 2.500(3) 4_665
Sr1 O3B 2.537(3) .
Sr1 O3A 2.568(3) .
Sr1 O1 2.583(3) .
Sr1 O3B 2.721(3) 4_565
Sr1 O4B 2.796(3) 4_565
Sr1 O2 3.084(4) .
Sr1 C4B 3.101(4) 4_565
Sr1 C1 3.174(5) .
Sr1 Sr1 4.3821(3) 4_665
Sr1 Sr1 4.3821(3) 4_565
O1 C1 1.254(6) .
O2 C1 1.248(6) .
O2 Sr1 2.500(3) 4_565
C1 C2 1.511(6) .
C2 N1 1.485(6) .
N1 C3 1.478(6) .
O3A C4A 1.244(6) .
O4A C4A 1.240(6) .
O4A Sr1 2.431(3) 4_665
C4A C5A 1.516(6) .
C5A N2A 1.487(6) .
N2A C6A 1.468(6) .
O3B C4B 1.254(5) .
O3B Sr1 2.721(3) 4_665
O4B C4B 1.235(5) .
O4B Sr1 2.796(3) 4_665
C4B C5B 1.535(6) .
C4B Sr1 3.101(4) 4_665
C5B N2B 1.483(6) .
N2B C6B 1.488(6) .

loop_
_geom_hbond_atom_site_label_D
_geom_hbond_atom_site_label_H
_geom_hbond_atom_site_label_A
_geom_hbond_distance_DH
_geom_hbond_distance_HA
_geom_hbond_distance_DA
_geom_hbond_angle_DHA
_geom_hbond_site_symmetry_A
N1 H2A Cl1A 0.98(5) 2.27(5) 3.163(4) 153(4) 4
N1 H2B Cl1B 0.86(6) 2.39(6) 3.210(4) 158(5) 4
N2A H7A Cl1A 0.97(5) 2.24(5) 3.173(4) 163(4) 4
N2A H8A Cl1A 0.84(6) 2.42(6) 3.234(4) 163(5) 2_556
N2B H7B Cl1B 0.84(6) 2.41(6) 3.226(4) 164(5) .
N2B H8B Cl1B 0.94(7) 2.31(7) 3.251(4) 172(6) 3_655
